data_9017459
loop_
_publ_author_name
'Rastsvetaeva, R. K.'
'Barinova, A. V.'
'Chukanov, N. V.'
'Pietraszko, A.'

_publ_section_title
;
 Crystal structure of a magnesium-rich triclinic analogue of greifensteinite
;
_journal_name_full 'Doklady Chemistry'
_journal_page_first 191
_journal_page_last 195
_journal_volume 398
_journal_year 2004
_chemical_compound_source 'Galileia, Minas Gerais, Brazil'
_chemical_formula_sum 'Al0.1 Be4 Ca2 Fe2.5 H16 Mg2.2 Mn0.2 O34 P6'
_chemical_name_mineral Atencioite
_space_group_IT_number 2
_space_group_name_Hall '-P 1'
_space_group_name_H-M_alt 'P -1'
_symmetry_space_group_name_H-M 'P -1'
_cell_angle_alpha 73.53
_cell_angle_beta 85.60
_cell_angle_gamma 86.93
_cell_formula_units_Z 1
_cell_length_a 6.668
_cell_length_b 9.879
_cell_length_c 9.883
_cell_volume 622.127
_database_code_amcsd 0019973
_exptl_crystal_density_diffrn 2.853
_cod_data_source_file inputs/fixed/downloads/15/15036.cif
_cod_data_source_block 15036
_cod_original_formula_sum 'Ca2 Fe2.5 Mn.2 Al.1 Mg2.2 P6 Be4 O34 H16'
_cod_database_code 9017459

loop_
_space_group_symop_operation_xyz
x,y,z
-x,-y,-z

loop_
_atom_site_label
_atom_site_fract_x
_atom_site_fract_y
_atom_site_fract_z
_atom_site_occupancy
_atom_site_U_iso_or_equiv
_atom_site_type_symbol
_atom_site_attached_hydrogens
Ca 0.74570 0.26050 0.73820 1.00000 0.01494 Ca 0
Fe2+M1 0.00000 0.00000 0.00000 0.50000 0.01760 Fe 0
Mn2+M1 0.00000 0.00000 0.00000 0.20000 0.01760 Mn 0
AlM1 0.00000 0.00000 0.00000 0.10000 0.01760 Al 0
MgM2 0.50000 0.00000 0.00000 0.20000 0.02026 Mg 0
MgM3 0.49250 0.99340 0.66360 0.55000 0.01393 Mg 0
Fe3+M3 0.49250 0.99340 0.66360 0.25000 0.01393 Fe 0
Fe2+M3 0.49250 0.99340 0.66360 0.20000 0.01393 Fe 0
Fe2+M4 -0.00210 0.66740 0.99040 0.55000 0.01684 Fe 0
MgM4 -0.00210 0.66740 0.99040 0.45000 0.01684 Mg 0
P1 0.24690 0.27030 0.72520 1.00000 0.01153 P 0
P2 0.48000 0.69620 0.93040 1.00000 0.01115 P 0
P3 -0.02450 0.93220 0.69730 1.00000 0.01001 P 0
Be1 0.69800 0.51300 0.15300 1.00000 0.01773 Be 0
Be2 0.80800 0.84360 0.49400 1.00000 0.01013 Be 0
O1 0.20120 0.96020 0.32640 1.00000 0.01140 O 0
O2 0.70000 0.32670 0.95910 1.00000 0.01393 O 0
O3 0.44870 0.61990 0.81730 1.00000 0.01520 O 0
O4 0.32590 0.36570 0.99370 1.00000 0.01520 O 0
O5 0.66710 0.58730 0.28100 1.00000 0.01773 O 0
O6 0.42140 0.16220 0.75390 1.00000 0.01520 O 0
O7 0.06970 0.23000 0.84090 1.00000 0.01646 O 0
O8 0.50590 0.85410 0.85960 1.00000 0.01267 O 0
O9 0.17370 0.00370 0.63090 1.00000 0.01393 O 0
O10 0.15730 0.28140 0.58480 1.00000 0.01646 O 0
O11 0.93830 0.81730 0.62630 1.00000 0.01520 O 0
O12 -0.00040 0.13570 0.14180 1.00000 0.01520 O 0
O-H1 0.56130 0.86300 0.53790 1.00000 0.01140 O 1
O-H2 0.93490 0.46360 0.13700 1.00000 0.01520 O 1
Wat3 0.72040 0.04080 0.95710 1.00000 0.02913 O 2
OW1 0.21890 0.48870 0.32680 1.00000 0.01900 O 0
OW2 0.27400 0.67140 0.51530 1.00000 0.02660 O 0
H1 -0.19400 0.57300 -0.41500 1.00000 0.03800 H 0
H2 -0.31500 0.54600 -0.27600 1.00000 0.03800 H 0
H3 0.79900 0.28900 0.45400 1.00000 0.03800 H 0
H4 0.76700 0.40000 0.51000 1.00000 0.03800 H 0

loop_
_cod_changelog_entry_id
_cod_changelog_entry_author
_cod_changelog_entry_date
_cod_changelog_entry_text
1
;cod-tools version 3.8.0
Id: cif_guess_AMCSD_atom_types 9574 2023-05-10 09:00:05Z saulius
;
2023-05-10T18:58:14+03:00
;Derived atom types and hydrogen counts
from atom names that follow the AMCSD naming convention
(Wat == water, O-H == hydroxyl).
;

loop_
_cod_related_entry_id
_cod_related_entry_database
_cod_related_entry_code
1 AMCSD 0019973
